data_1552964
loop_
_publ_author_name
'Zhang, Wen-Zhen'
'Shi, Ling-Long'
'Liu, Chuang'
'Yang, Xu-Tong'
'Wang, Yan-Bo'
'Luo, Yi'
'Lu, Xiao-Bing'

_publ_section_title
;
 Sequential carboxylation/intramolecular cyclization reaction of o-alkynyl
 acetophenone with CO2
;
_journal_issue 3
_journal_name_full 'Organic Chemistry Frontiers'
_journal_page_first 275
_journal_paper_doi 10.1039/c3qo00047h
_journal_volume 1
_journal_year 2014
_chemical_formula_sum 'C21 H20 O3'
_chemical_formula_weight 320.37
_space_group_IT_number 2
_space_group_name_Hall '-P 1'
_space_group_name_H-M_alt 'P -1'
_symmetry_cell_setting triclinic
_symmetry_space_group_name_H-M 'P -1'
_atom_sites_solution_hydrogens geom
_atom_sites_solution_primary direct
_atom_sites_solution_secondary difmap
_audit_creation_method SHELXL-97
_cell_angle_alpha 97.661(10)
_cell_angle_beta 96.853(8)
_cell_angle_gamma 99.139(9)
_cell_formula_units_Z 4
_cell_length_a 11.2047(16)
_cell_length_b 12.2098(18)
_cell_length_c 13.3534(17)
_cell_measurement_temperature 296(2)
_cell_volume 1769.0(4)
_computing_cell_refinement 'Bruker SMART'
_computing_data_collection 'Bruker SMART'
_computing_data_reduction 'Bruker SAINT'
_computing_structure_refinement 'SHELXL-97 (Sheldrick, 1997)'
_computing_structure_solution 'SHELXS-97 (Sheldrick, 1990)'
_diffrn_ambient_temperature 296(2)
_diffrn_measured_fraction_theta_full 0.999
_diffrn_measured_fraction_theta_max 0.999
_diffrn_measurement_device_type 'CCD area detector'
_diffrn_measurement_method 'phi and omega scans'
_diffrn_radiation_monochromator graphite
_diffrn_radiation_source 'fine-focus sealed tube'
_diffrn_radiation_type MoK\a
_diffrn_radiation_wavelength 0.71073
_diffrn_reflns_av_R_equivalents 0.0226
_diffrn_reflns_av_sigmaI/netI 0.0303
_diffrn_reflns_limit_h_max 13
_diffrn_reflns_limit_h_min -13
_diffrn_reflns_limit_k_max 14
_diffrn_reflns_limit_k_min -14
_diffrn_reflns_limit_l_max 15
_diffrn_reflns_limit_l_min -15
_diffrn_reflns_number 13002
_diffrn_reflns_theta_full 25.00
_diffrn_reflns_theta_max 25.00
_diffrn_reflns_theta_min 1.55
_exptl_absorpt_coefficient_mu 0.079
_exptl_absorpt_correction_T_max 0.9897
_exptl_absorpt_correction_T_min 0.9766
_exptl_absorpt_correction_type none
_exptl_crystal_colour white
_exptl_crystal_density_diffrn 1.203
_exptl_crystal_density_method 'not measured'
_exptl_crystal_description block
_exptl_crystal_F_000 680
_exptl_crystal_size_max 0.30
_exptl_crystal_size_mid 0.19
_exptl_crystal_size_min 0.13
_refine_diff_density_max 0.701
_refine_diff_density_min -0.418
_refine_diff_density_rms 0.064
_refine_ls_extinction_method none
_refine_ls_goodness_of_fit_ref 1.076
_refine_ls_hydrogen_treatment mixed
_refine_ls_matrix_type full
_refine_ls_number_parameters 433
_refine_ls_number_reflns 6234
_refine_ls_number_restraints 0
_refine_ls_restrained_S_all 1.076
_refine_ls_R_factor_all 0.0874
_refine_ls_R_factor_gt 0.0684
_refine_ls_shift/su_max 0.000
_refine_ls_shift/su_mean 0.000
_refine_ls_structure_factor_coef Fsqd
_refine_ls_weighting_details 'calc w=1/[\s^2^(Fo^2^)+(0.1298P)^2^+0.3489P] where P=(Fo^2^+2Fc^2^)/3'
_refine_ls_weighting_scheme calc
_refine_ls_wR_factor_gt 0.2013
_refine_ls_wR_factor_ref 0.2170
_reflns_number_gt 4601
_reflns_number_total 6234
_reflns_threshold_expression >2sigma(I)
_cod_data_source_file c3qo00047h2.cif
_cod_data_source_block 1
_cod_depositor_comments
;
The following automatic conversions were performed:

data item '_symmetry_cell_setting' value 'Triclinic' was changed to
'triclinic' in accordance with the
/home/saulius/struct/COD-crude-data/automatic-downloads/DataCite-retrospective/RSC/depositions/lib/dictionaries/cif_core.dic
dictionary named 'cif_core.dic' version 2.4.2 last updated on
2011-04-26.

Automatic conversion script
Id: cif_fix_values 6909 2019-04-08 15:41:33Z antanas 
;
_cod_original_sg_symbol_H-M 'P-1   '
_cod_database_code 1552964

loop_
_symmetry_equiv_pos_as_xyz
'x, y, z'
'-x, -y, -z'

loop_
_atom_site_label
_atom_site_type_symbol
_atom_site_fract_x
_atom_site_fract_y
_atom_site_fract_z
_atom_site_U_iso_or_equiv
_atom_site_adp_type
_atom_site_occupancy
_atom_site_symmetry_multiplicity
_atom_site_calc_flag
_atom_site_refinement_flags
O1 O 0.34909(14) -0.00874(13) 0.28761(12) 0.0547(4) Uani 1 1 d .
O2 O 0.43498(17) 0.02905(14) 0.10930(13) 0.0698(5) Uani 1 1 d .
H2A H 0.4869 0.0474 0.0734 0.105 Uiso 1 1 calc R
O3 O 0.38845(19) -0.11790(15) -0.01480(14) 0.0785(6) Uani 1 1 d .
C7 C 0.2771(2) -0.09815(19) 0.22520(18) 0.0519(5) Uani 1 1 d .
C9 C 0.3172(2) -0.0026(2) 0.38618(18) 0.0568(6) Uani 1 1 d .
C12 C 0.6439(2) 0.3718(2) 0.46750(19) 0.0583(6) Uani 1 1 d .
C13 C 0.3753(2) 0.0770(2) 0.46107(19) 0.0624(6) Uani 1 1 d .
H13A H 0.3514 0.0709 0.5247 0.075 Uiso 1 1 calc R
C16 C 0.3754(2) -0.0674(2) 0.07207(18) 0.0566(6) Uani 1 1 d .
C21 C 0.4706(2) 0.1724(2) 0.45956(18) 0.0563(6) Uani 1 1 d .
C22 C 0.2153(2) -0.0945(2) 0.38233(19) 0.0606(6) Uani 1 1 d .
C23 C 0.1911(2) -0.1530(2) 0.28456(19) 0.0570(6) Uani 1 1 d .
C25 C 0.2890(2) -0.1261(2) 0.12694(19) 0.0576(6) Uani 1 1 d .
H25A H 0.2366 -0.1894 0.0907 0.069 Uiso 1 1 calc R
C26 C 0.7311(2) 0.4826(2) 0.4707(2) 0.0669(7) Uani 1 1 d .
C29 C 0.5043(3) 0.2103(2) 0.3717(2) 0.0757(8) Uani 1 1 d .
H29A H 0.4697 0.1695 0.3082 0.091 Uiso 1 1 calc R
C32 C 0.5304(3) 0.2350(2) 0.55031(19) 0.0735(8) Uani 1 1 d .
H32A H 0.5130 0.2114 0.6112 0.088 Uiso 1 1 calc R
C33 C 0.5882(3) 0.3075(2) 0.37701(19) 0.0760(8) Uani 1 1 d .
H33A H 0.6079 0.3304 0.3164 0.091 Uiso 1 1 calc R
C34 C 0.6148(3) 0.3308(2) 0.5541(2) 0.0755(8) Uani 1 1 d .
H34A H 0.6534 0.3693 0.6174 0.091 Uiso 1 1 calc R
C37 C 0.0957(3) -0.2430(2) 0.2554(2) 0.0757(8) Uani 1 1 d .
H37A H 0.0803 -0.2816 0.1890 0.091 Uiso 1 1 calc R
C40 C 0.0488(4) -0.2141(3) 0.4260(3) 0.1048(12) Uani 1 1 d .
H40A H -0.0008 -0.2356 0.4736 0.126 Uiso 1 1 calc R
C41 C 0.1433(3) -0.1255(3) 0.4552(2) 0.0872(9) Uani 1 1 d .
H41A H 0.1588 -0.0871 0.5217 0.105 Uiso 1 1 calc R
C42 C 0.0248(3) -0.2732(3) 0.3269(3) 0.0996(11) Uani 1 1 d .
H42A H -0.0398 -0.3335 0.3094 0.119 Uiso 1 1 calc R
C43 C 0.8406(5) 0.4602(4) 0.4248(7) 0.242(5) Uani 1 1 d .
H43A H 0.8163 0.4247 0.3551 0.363 Uiso 1 1 calc R
H43B H 0.8811 0.4116 0.4624 0.363 Uiso 1 1 calc R
H43C H 0.8953 0.5297 0.4270 0.363 Uiso 1 1 calc R
C45 C 0.7712(9) 0.5418(6) 0.5716(4) 0.322(7) Uani 1 1 d .
H45A H 0.7016 0.5505 0.6055 0.484 Uiso 1 1 calc R
H45B H 0.8168 0.6145 0.5684 0.484 Uiso 1 1 calc R
H45C H 0.8222 0.5003 0.6089 0.484 Uiso 1 1 calc R
C47 C 0.6770(6) 0.5562(4) 0.4072(6) 0.225(4) Uani 1 1 d .
H47A H 0.6071 0.5775 0.4345 0.338 Uiso 1 1 calc R
H47B H 0.6523 0.5170 0.3387 0.338 Uiso 1 1 calc R
H47C H 0.7362 0.6222 0.4067 0.338 Uiso 1 1 calc R
O4 O 0.67436(14) 0.58674(13) 0.12634(12) 0.0563(4) Uani 1 1 d .
O5 O 0.89319(16) 0.55426(14) 0.07018(16) 0.0749(6) Uani 1 1 d .
H5A H 0.9579 0.5670 0.0473 0.112 Uiso 1 1 calc R
O6 O 0.89823(17) 0.38228(15) -0.00517(16) 0.0760(6) Uani 1 1 d .
C8 C 0.6470(2) 0.4724(2) 0.10251(17) 0.0543(6) Uani 1 1 d .
C10 C 0.5721(2) 0.6279(2) 0.15524(17) 0.0565(6) Uani 1 1 d .
C11 C 0.6738(2) 0.8324(2) 0.18948(18) 0.0589(6) Uani 1 1 d .
C14 C 0.4755(2) 0.5318(2) 0.14938(17) 0.0583(6) Uani 1 1 d .
C15 C 0.7258(2) 0.4101(2) 0.06772(19) 0.0586(6) Uani 1 1 d .
H15A H 0.7009 0.3326 0.0584 0.070 Uiso 1 1 calc R
C17 C 0.5753(2) 0.7373(2) 0.18285(18) 0.0596(6) Uani 1 1 d .
H17A H 0.5026 0.7560 0.2009 0.071 Uiso 1 1 calc R
C18 C 0.5215(2) 0.4360(2) 0.11812(17) 0.0576(6) Uani 1 1 d .
C19 C 0.7461(3) 1.0317(2) 0.2398(2) 0.0704(7) Uani 1 1 d .
H19A H 0.7318 1.1006 0.2701 0.085 Uiso 1 1 calc R
C20 C 0.8452(2) 0.4506(2) 0.04320(19) 0.0576(6) Uani 1 1 d .
C24 C 0.8548(2) 1.0269(2) 0.20265(19) 0.0632(6) Uani 1 1 d .
C27 C 0.6579(2) 0.9380(2) 0.2336(2) 0.0651(7) Uani 1 1 d .
H27A H 0.5857 0.9454 0.2596 0.078 Uiso 1 1 calc R
C28 C 0.4504(3) 0.3292(2) 0.1041(2) 0.0719(7) Uani 1 1 d .
H28A H 0.4819 0.2656 0.0823 0.086 Uiso 1 1 calc R
C30 C 0.3549(2) 0.5231(3) 0.1679(2) 0.0726(8) Uani 1 1 d .
H30A H 0.3225 0.5867 0.1883 0.087 Uiso 1 1 calc R
C31 C 0.8720(3) 0.9219(2) 0.1605(2) 0.0732(8) Uani 1 1 d .
H31A H 0.9452 0.9151 0.1359 0.088 Uiso 1 1 calc R
C35 C 0.7852(2) 0.8270(2) 0.1534(2) 0.0692(7) Uani 1 1 d .
H35A H 0.8008 0.7581 0.1243 0.083 Uiso 1 1 calc R
C36 C 0.9546(3) 1.1308(2) 0.2073(2) 0.0713(7) Uani 1 1 d .
C38 C 0.2850(3) 0.4169(3) 0.1549(2) 0.0861(10) Uani 1 1 d .
H38A H 0.2044 0.4091 0.1673 0.103 Uiso 1 1 calc R
C39 C 0.3322(3) 0.3213(3) 0.1236(2) 0.0863(9) Uani 1 1 d .
H39A H 0.2829 0.2510 0.1158 0.104 Uiso 1 1 calc R
C44 C 0.9133(4) 1.2392(3) 0.2473(4) 0.1204(14) Uani 1 1 d .
H44A H 0.8918 1.2355 0.3144 0.181 Uiso 1 1 calc R
H44B H 0.8435 1.2490 0.2023 0.181 Uiso 1 1 calc R
H44C H 0.9785 1.3015 0.2503 0.181 Uiso 1 1 calc R
C46 C 0.9857(4) 1.1395(3) 0.0998(3) 0.1204(15) Uani 1 1 d .
H46A H 1.0473 1.2046 0.1024 0.181 Uiso 1 1 calc R
H46B H 0.9137 1.1460 0.0558 0.181 Uiso 1 1 calc R
H46C H 1.0157 1.0735 0.0739 0.181 Uiso 1 1 calc R
C48 C 1.0687(4) 1.1224(3) 0.2766(4) 0.1227(15) Uani 1 1 d .
H48A H 1.0490 1.1146 0.3436 0.184 Uiso 1 1 calc R
H48B H 1.1284 1.1891 0.2804 0.184 Uiso 1 1 calc R
H48C H 1.1011 1.0582 0.2497 0.184 Uiso 1 1 calc R

loop_
_atom_site_aniso_label
_atom_site_aniso_U_11
_atom_site_aniso_U_22
_atom_site_aniso_U_33
_atom_site_aniso_U_23
_atom_site_aniso_U_13
_atom_site_aniso_U_12
O1 0.0511(9) 0.0544(9) 0.0547(9) 0.0039(7) 0.0129(7) -0.0031(7)
O2 0.0768(12) 0.0591(10) 0.0658(11) -0.0001(8) 0.0224(9) -0.0122(9)
O3 0.0996(15) 0.0632(11) 0.0634(11) -0.0054(9) 0.0295(10) -0.0141(10)
C7 0.0434(12) 0.0493(12) 0.0608(14) 0.0097(10) 0.0068(10) 0.0007(10)
C9 0.0575(14) 0.0590(14) 0.0533(13) 0.0136(11) 0.0101(10) 0.0031(11)
C12 0.0559(14) 0.0584(14) 0.0570(14) 0.0021(11) 0.0079(11) 0.0050(11)
C13 0.0702(16) 0.0637(15) 0.0512(13) 0.0116(11) 0.0122(11) 0.0010(13)
C16 0.0567(14) 0.0524(13) 0.0554(14) 0.0038(11) 0.0058(11) -0.0008(11)
C21 0.0629(14) 0.0555(13) 0.0485(12) 0.0058(10) 0.0097(10) 0.0051(11)
C22 0.0634(15) 0.0577(14) 0.0602(14) 0.0172(11) 0.0131(11) -0.0002(12)
C23 0.0540(13) 0.0524(13) 0.0631(14) 0.0141(11) 0.0087(11) 0.0003(11)
C25 0.0549(13) 0.0524(13) 0.0603(14) 0.0037(11) 0.0110(11) -0.0035(11)
C26 0.0575(15) 0.0636(15) 0.0713(16) 0.0009(13) 0.0041(12) -0.0027(12)
C29 0.094(2) 0.0724(17) 0.0471(13) 0.0014(12) 0.0076(13) -0.0191(15)
C32 0.091(2) 0.0750(18) 0.0457(13) 0.0084(12) 0.0069(13) -0.0078(15)
C33 0.095(2) 0.0730(17) 0.0472(14) 0.0038(12) 0.0104(13) -0.0179(15)
C34 0.0853(19) 0.0784(18) 0.0497(14) 0.0013(12) -0.0034(13) -0.0081(15)
C37 0.0748(18) 0.0687(17) 0.0764(18) 0.0149(14) 0.0138(14) -0.0137(14)
C40 0.114(3) 0.106(3) 0.087(2) 0.026(2) 0.038(2) -0.030(2)
C41 0.095(2) 0.091(2) 0.0694(18) 0.0208(16) 0.0252(16) -0.0172(18)
C42 0.095(2) 0.096(2) 0.093(2) 0.0212(19) 0.0198(18) -0.038(2)
C43 0.114(4) 0.106(4) 0.514(15) 0.038(6) 0.135(7) -0.016(3)
C45 0.537(15) 0.206(6) 0.103(4) -0.042(4) 0.070(6) -0.260(9)
C47 0.193(6) 0.102(3) 0.335(10) 0.104(5) -0.116(6) -0.057(4)
O4 0.0497(9) 0.0564(10) 0.0623(10) 0.0076(7) 0.0153(7) 0.0041(7)
O5 0.0550(10) 0.0552(10) 0.1049(15) -0.0116(9) 0.0205(10) -0.0058(8)
O6 0.0633(11) 0.0556(10) 0.1058(15) -0.0054(10) 0.0287(10) 0.0030(9)
C8 0.0535(13) 0.0566(14) 0.0486(12) 0.0070(10) 0.0076(10) -0.0024(11)
C10 0.0503(13) 0.0711(16) 0.0495(12) 0.0108(11) 0.0122(10) 0.0105(12)
C11 0.0601(14) 0.0652(15) 0.0546(13) 0.0091(11) 0.0117(11) 0.0181(12)
C14 0.0502(13) 0.0790(17) 0.0444(12) 0.0140(11) 0.0104(10) 0.0013(12)
C15 0.0558(14) 0.0511(13) 0.0655(15) 0.0058(11) 0.0127(11) -0.0012(11)
C17 0.0557(14) 0.0731(17) 0.0529(13) 0.0104(11) 0.0148(11) 0.0145(12)
C18 0.0519(13) 0.0704(16) 0.0464(12) 0.0083(11) 0.0099(10) -0.0026(12)
C19 0.0819(19) 0.0624(16) 0.0709(17) 0.0031(13) 0.0157(14) 0.0268(14)
C20 0.0522(13) 0.0495(13) 0.0672(15) 0.0031(11) 0.0063(11) 0.0043(11)
C24 0.0679(16) 0.0615(15) 0.0599(14) 0.0083(12) 0.0044(12) 0.0146(13)
C27 0.0645(16) 0.0672(16) 0.0679(16) 0.0079(12) 0.0191(12) 0.0193(13)
C28 0.0664(17) 0.0752(18) 0.0680(16) 0.0083(13) 0.0152(13) -0.0078(14)
C30 0.0593(16) 0.101(2) 0.0581(15) 0.0133(14) 0.0179(12) 0.0091(15)
C31 0.0658(16) 0.0610(16) 0.094(2) 0.0035(14) 0.0266(15) 0.0117(13)
C35 0.0649(16) 0.0601(15) 0.0844(18) 0.0023(13) 0.0252(14) 0.0128(13)
C36 0.0750(18) 0.0583(15) 0.0768(18) 0.0056(13) 0.0038(14) 0.0102(13)
C38 0.0560(16) 0.123(3) 0.0718(18) 0.0158(18) 0.0206(14) -0.0140(18)
C39 0.0723(19) 0.099(2) 0.0780(19) 0.0086(17) 0.0238(15) -0.0195(18)
C44 0.126(3) 0.066(2) 0.168(4) 0.010(2) 0.026(3) 0.016(2)
C46 0.141(4) 0.101(3) 0.102(3) 0.013(2) 0.022(2) -0.031(3)
C48 0.101(3) 0.093(3) 0.156(4) 0.018(2) -0.038(3) 0.006(2)

loop_
_atom_type_symbol
_atom_type_description
_atom_type_scat_dispersion_real
_atom_type_scat_dispersion_imag
_atom_type_scat_source
C C 0.0033 0.0016 'International Tables Vol C Tables 4.2.6.8 and 6.1.1.4'
H H 0.0000 0.0000 'International Tables Vol C Tables 4.2.6.8 and 6.1.1.4'
O O 0.0106 0.0060 'International Tables Vol C Tables 4.2.6.8 and 6.1.1.4'

loop_
_geom_angle_atom_site_label_1
_geom_angle_atom_site_label_2
_geom_angle_atom_site_label_3
_geom_angle
C7 O1 C9 110.01(17)
C25 C7 O1 123.1(2)
C25 C7 C23 128.8(2)
O1 C7 C23 108.1(2)
C13 C9 O1 121.3(2)
C13 C9 C22 132.2(2)
O1 C9 C22 106.50(19)
C33 C12 C34 115.5(2)
C33 C12 C26 121.7(2)
C34 C12 C26 122.8(2)
C9 C13 C21 130.2(2)
O2 C16 O3 122.3(2)
O2 C16 C25 121.0(2)
O3 C16 C25 116.7(2)
C32 C21 C29 115.6(2)
C32 C21 C13 119.5(2)
C29 C21 C13 124.8(2)
C23 C22 C41 120.1(2)
C23 C22 C9 108.0(2)
C41 C22 C9 131.9(3)
C22 C23 C37 121.9(2)
C22 C23 C7 107.4(2)
C37 C23 C7 130.6(2)
C7 C25 C16 126.2(2)
C45 C26 C47 109.5(5)
C45 C26 C43 108.0(5)
C47 C26 C43 104.6(5)
C45 C26 C12 113.2(3)
C47 C26 C12 111.6(3)
C43 C26 C12 109.5(3)
C33 C29 C21 121.1(2)
C34 C32 C21 122.4(2)
C12 C33 C29 123.0(2)
C12 C34 C32 122.2(2)
C42 C37 C23 118.1(3)
C41 C40 C42 121.9(3)
C40 C41 C22 117.8(3)
C37 C42 C40 120.3(3)
C8 O4 C10 109.60(18)
C15 C8 O4 123.1(2)
C15 C8 C18 128.5(2)
O4 C8 C18 108.4(2)
C17 C10 O4 121.4(2)
C17 C10 C14 131.4(2)
O4 C10 C14 107.1(2)
C27 C11 C35 116.2(2)
C27 C11 C17 118.9(2)
C35 C11 C17 124.9(2)
C18 C14 C30 120.1(2)
C18 C14 C10 107.8(2)
C30 C14 C10 132.1(3)
C8 C15 C20 126.7(2)
C10 C17 C11 130.6(2)
C14 C18 C28 122.0(2)
C14 C18 C8 107.0(2)
C28 C18 C8 131.0(2)
C27 C19 C24 122.2(2)
O6 C20 O5 122.1(2)
O6 C20 C15 118.3(2)
O5 C20 C15 119.6(2)
C19 C24 C31 116.3(3)
C19 C24 C36 123.3(2)
C31 C24 C36 120.4(3)
C19 C27 C11 121.7(2)
C39 C28 C18 117.6(3)
C38 C30 C14 117.7(3)
C35 C31 C24 122.6(3)
C31 C35 C11 121.0(2)
C48 C36 C44 107.6(3)
C48 C36 C46 109.2(3)
C44 C36 C46 107.6(3)
C48 C36 C24 110.9(3)
C44 C36 C24 112.1(3)
C46 C36 C24 109.3(2)
C30 C38 C39 121.7(3)
C28 C39 C38 120.9(3)

loop_
_geom_bond_atom_site_label_1
_geom_bond_atom_site_label_2
_geom_bond_distance
O1 C7 1.362(3)
O1 C9 1.400(3)
O2 C16 1.263(3)
O3 C16 1.275(3)
C7 C25 1.339(3)
C7 C23 1.458(3)
C9 C13 1.324(3)
C9 C22 1.460(3)
C12 C33 1.370(4)
C12 C34 1.374(4)
C12 C26 1.530(4)
C13 C21 1.454(3)
C16 C25 1.440(3)
C21 C32 1.377(3)
C21 C29 1.388(4)
C22 C23 1.376(4)
C22 C41 1.389(4)
C23 C37 1.384(3)
C26 C45 1.426(5)
C26 C47 1.466(6)
C26 C43 1.482(6)
C29 C33 1.380(4)
C32 C34 1.374(4)
C37 C42 1.363(4)
C40 C41 1.367(4)
C40 C42 1.395(5)
O4 C8 1.366(3)
O4 C10 1.397(3)
O5 C20 1.280(3)
O6 C20 1.253(3)
C8 C15 1.338(3)
C8 C18 1.455(3)
C10 C17 1.330(4)
C10 C14 1.452(3)
C11 C27 1.392(4)
C11 C35 1.398(4)
C11 C17 1.456(4)
C14 C18 1.386(4)
C14 C30 1.392(4)
C15 C20 1.442(3)
C18 C28 1.392(4)
C19 C27 1.374(4)
C19 C24 1.376(4)
C24 C31 1.382(4)
C24 C36 1.541(4)
C28 C39 1.370(4)
C30 C38 1.383(4)
C31 C35 1.374(4)
C36 C48 1.511(5)
C36 C44 1.523(4)
C36 C46 1.530(5)
C38 C39 1.391(5)
